data_7045612
loop_
_publ_author_name
'Lano\"e, Pierre-Henri'
'Chan, Jonny'
'Grou\'e, Antoine'
'Gontard, Geoffrey'
'Jutand, Anny'
'Rager, Marie-Noelle'
'Armaroli, Nicola'
'Monti, Filippo'
'Barbieri, Andrea'
'Amouri, Hani'

_publ_section_title
;
 Cyclometalated N-heterocyclic carbene iridium(iii) complexes with
 naphthalimide chromophores: a novel class of phosphorescent heteroleptic
 compounds.
;
_journal_issue 10
_journal_name_full 'Dalton transactions (Cambridge, England : 2003)'
_journal_page_first 3440
_journal_page_last 3451
_journal_paper_doi 10.1039/c7dt04369d
_journal_volume 47
_journal_year 2018
_chemical_formula_moiety 'C50 H36 Ir N5 O2'
_chemical_formula_sum 'C50 H36 Ir N5 O2'
_chemical_formula_weight 931.04
_space_group_crystal_system triclinic
_space_group_IT_number 2
_space_group_name_Hall '-P 1'
_space_group_name_H-M_alt 'P -1'
_symmetry_space_group_name_Hall '-P 1'
_symmetry_space_group_name_H-M 'P -1'
_atom_sites_solution_hydrogens geom
_atom_sites_solution_primary dual
_atom_sites_solution_secondary difmap
_audit_creation_method SHELXL-2017/1
_audit_update_record
;
2017-09-05 deposited with the CCDC.
2018-01-24 downloaded from the CCDC.
;
_cell_angle_alpha 99.293(2)
_cell_angle_beta 98.218(2)
_cell_angle_gamma 90.072(2)
_cell_formula_units_Z 2
_cell_length_a 9.3652(4)
_cell_length_b 12.4098(5)
_cell_length_c 16.8233(7)
_cell_measurement_reflns_used 9357
_cell_measurement_temperature 200(1)
_cell_measurement_theta_max 66.61
_cell_measurement_theta_min 3.62
_cell_volume 1909.14(14)
_computing_cell_refinement 'Bruker SAINT'
_computing_data_collection 'Bruker APEX2'
_computing_data_reduction 'Bruker SAINT'
_computing_molecular_graphics 'SXGRAPH (Farrugia, 2012)'
_computing_publication_material 'WinGX publication routines (Farrugia, 2012)'
_computing_structure_refinement 'SHELXL-2017/1 (Sheldrick, 2017)'
_computing_structure_solution 'SHELXT-2014/5 (Sheldrick, 2014)'
_diffrn_ambient_temperature 200(1)
_diffrn_detector_area_resol_mean 8.3333
_diffrn_measured_fraction_theta_full 0.999
_diffrn_measured_fraction_theta_max 0.998
_diffrn_measurement_device_type 'Bruker APEX-II CCD'
_diffrn_measurement_method '\f and \w scans'
_diffrn_radiation_source micro-source
_diffrn_radiation_type CuK\a
_diffrn_radiation_wavelength 1.54178
_diffrn_reflns_av_R_equivalents 0.0267
_diffrn_reflns_av_unetI/netI 0.0223
_diffrn_reflns_Laue_measured_fraction_full 0.999
_diffrn_reflns_Laue_measured_fraction_max 0.998
_diffrn_reflns_limit_h_max 11
_diffrn_reflns_limit_h_min -11
_diffrn_reflns_limit_k_max 14
_diffrn_reflns_limit_k_min -14
_diffrn_reflns_limit_l_max 17
_diffrn_reflns_limit_l_min -20
_diffrn_reflns_number 26772
_diffrn_reflns_point_group_measured_fraction_full 0.999
_diffrn_reflns_point_group_measured_fraction_max 0.998
_diffrn_reflns_theta_full 66.500
_diffrn_reflns_theta_max 66.607
_diffrn_reflns_theta_min 3.610
_exptl_absorpt_coefficient_mu 7.165
_exptl_absorpt_correction_T_max 0.860
_exptl_absorpt_correction_T_min 0.485
_exptl_absorpt_correction_type multi-scan
_exptl_absorpt_process_details
; 
R.H. Blessing, Acta Cryst. (1995), A51, 33-38
;
_exptl_crystal_colour orange
_exptl_crystal_density_diffrn 1.620
_exptl_crystal_density_method 'not measured'
_exptl_crystal_description prism
_exptl_crystal_F_000 928
_exptl_crystal_size_max 0.17
_exptl_crystal_size_mid 0.12
_exptl_crystal_size_min 0.03
_refine_diff_density_max 2.850
_refine_diff_density_min -0.464
_refine_diff_density_rms 0.084
_refine_ls_extinction_method none
_refine_ls_goodness_of_fit_ref 1.089
_refine_ls_hydrogen_treatment constr
_refine_ls_matrix_type full
_refine_ls_number_parameters 524
_refine_ls_number_reflns 6729
_refine_ls_number_restraints 0
_refine_ls_restrained_S_all 1.089
_refine_ls_R_factor_all 0.0259
_refine_ls_R_factor_gt 0.0247
_refine_ls_shift/su_max 0.002
_refine_ls_shift/su_mean 0.000
_refine_ls_structure_factor_coef Fsqd
_refine_ls_weighting_details 'w=1/[\s^2^(Fo^2^)+(0.0353P)^2^+2.3641P] where P=(Fo^2^+2Fc^2^)/3'
_refine_ls_weighting_scheme calc
_refine_ls_wR_factor_gt 0.0637
_refine_ls_wR_factor_ref 0.0644
_reflns_number_gt 6496
_reflns_number_total 6729
_reflns_threshold_expression 'I > 2\s(I)'
_cod_data_source_file c7dt04369d2.cif
_cod_data_source_block Compound_5b
_cod_depositor_comments 'Adding full bibliography for 7045610--7045613.cif.'
_cod_database_code 7045612
_shelx_shelxl_version_number 2017/1
_shelx_space_group_comment
;
The symmetry employed for this shelxl refinement is uniquely defined
by the following loop, which should always be used as a source of
symmetry information in preference to the above space-group names.
They are only intended as comments.
;

loop_
_space_group_symop_operation_xyz
'x, y, z'
'-x, -y, -z'

loop_
_atom_site_label
_atom_site_type_symbol
_atom_site_fract_x
_atom_site_fract_y
_atom_site_fract_z
_atom_site_U_iso_or_equiv
_atom_site_adp_type
_atom_site_occupancy
_atom_site_site_symmetry_order
_atom_site_calc_flag
_atom_site_refinement_flags_posn
_atom_site_refinement_flags_adp
Ir1 Ir 0.62355(2) 0.26028(2) 0.27106(2) 0.02410(6) Uani 1 1 d . .
O1 O 0.1130(3) 0.7946(2) 0.1828(2) 0.0527(7) Uani 1 1 d . .
O2 O 0.0651(3) 0.4369(2) 0.19878(17) 0.0424(6) Uani 1 1 d . .
N1 N 0.7422(3) 0.4852(2) 0.32288(16) 0.0266(5) Uani 1 1 d . .
N2 N 0.9258(3) 0.3790(2) 0.34200(16) 0.0288(6) Uani 1 1 d . .
N3 N 0.0874(3) 0.6176(2) 0.19741(17) 0.0320(6) Uani 1 1 d . .
N4 N 0.6469(3) 0.2465(2) 0.15046(16) 0.0323(6) Uani 1 1 d . .
N5 N 0.5868(3) 0.2487(2) 0.38725(15) 0.0281(6) Uani 1 1 d . .
C1 C 0.7841(3) 0.3771(3) 0.31176(19) 0.0271(6) Uani 1 1 d . .
C2 C 0.9737(4) 0.4836(3) 0.3774(2) 0.0312(7) Uani 1 1 d . .
C3 C 0.8562(3) 0.5520(3) 0.36880(18) 0.0280(6) Uani 1 1 d . .
C4 C 0.8708(4) 0.6601(3) 0.4087(2) 0.0327(7) Uani 1 1 d . .
H4 H 0.791371 0.707669 0.407052 0.039 Uiso 1 1 calc R U
C5 C 1.0047(4) 0.6956(3) 0.4506(2) 0.0409(8) Uani 1 1 d . .
H5 H 1.016956 0.769151 0.477361 0.049 Uiso 1 1 calc R U
C6 C 1.1222(4) 0.6272(3) 0.4548(2) 0.0454(9) Uani 1 1 d . .
H6 H 1.213267 0.655131 0.482934 0.054 Uiso 1 1 calc R U
C7 C 1.1075(4) 0.5201(3) 0.4189(2) 0.0401(8) Uani 1 1 d . .
H7 H 1.186633 0.472447 0.422250 0.048 Uiso 1 1 calc R U
C8 C 0.5125(4) 0.4061(3) 0.26724(19) 0.0274(6) Uani 1 1 d . .
C9 C 0.5948(3) 0.5027(3) 0.28947(18) 0.0264(6) Uani 1 1 d . .
C10 C 0.5408(3) 0.6056(3) 0.27304(18) 0.0271(6) Uani 1 1 d . .
C11 C 0.3883(3) 0.6103(3) 0.24813(18) 0.0271(6) Uani 1 1 d . .
C12 C 0.3011(3) 0.5141(3) 0.23590(19) 0.0286(7) Uani 1 1 d . .
C13 C 0.3646(3) 0.4155(3) 0.2422(2) 0.0300(7) Uani 1 1 d . .
H13 H 0.305665 0.350925 0.228878 0.036 Uiso 1 1 calc R U
C14 C 0.6227(4) 0.7016(3) 0.27195(19) 0.0295(7) Uani 1 1 d . .
H14 H 0.724865 0.700161 0.283845 0.035 Uiso 1 1 calc R U
C15 C 0.5602(4) 0.7954(3) 0.2545(2) 0.0326(7) Uani 1 1 d . .
H15 H 0.619259 0.858000 0.255360 0.039 Uiso 1 1 calc R U
C16 C 0.4104(4) 0.8014(3) 0.2353(2) 0.0328(7) Uani 1 1 d . .
H16 H 0.367462 0.868314 0.225661 0.039 Uiso 1 1 calc R U
C17 C 0.3260(4) 0.7091(3) 0.23053(19) 0.0293(7) Uani 1 1 d . .
C18 C 0.1697(4) 0.7129(3) 0.2023(2) 0.0348(7) Uani 1 1 d . .
C19 C 0.1443(4) 0.5171(3) 0.2097(2) 0.0324(7) Uani 1 1 d . .
C20 C 1.0196(4) 0.2848(3) 0.3354(2) 0.0375(8) Uani 1 1 d . .
H20A H 0.961891 0.218845 0.310744 0.056 Uiso 1 1 calc R U
H20B H 1.067006 0.276165 0.389765 0.056 Uiso 1 1 calc R U
H20C H 1.092972 0.296418 0.301306 0.056 Uiso 1 1 calc R U
C21 C -0.0695(3) 0.6226(3) 0.1725(2) 0.0355(7) Uani 1 1 d . .
H21A H -0.101194 0.697244 0.191510 0.043 Uiso 1 1 calc R U
H21B H -0.119122 0.571497 0.199592 0.043 Uiso 1 1 calc R U
C22 C -0.1149(4) 0.5946(4) 0.0818(2) 0.0452(9) Uani 1 1 d . .
H22A H -0.078474 0.521878 0.061837 0.054 Uiso 1 1 calc R U
H22B H -0.071289 0.648780 0.054574 0.054 Uiso 1 1 calc R U
C23 C -0.2776(4) 0.5937(4) 0.0594(3) 0.0569(11) Uani 1 1 d . .
H23A H -0.320761 0.538727 0.086081 0.068 Uiso 1 1 calc R U
H23B H -0.313864 0.666041 0.080417 0.068 Uiso 1 1 calc R U
C24 C -0.3255(6) 0.5678(6) -0.0309(3) 0.0780(16) Uani 1 1 d . .
H24A H -0.431091 0.568211 -0.041984 0.117 Uiso 1 1 calc R U
H24B H -0.284880 0.622840 -0.057572 0.117 Uiso 1 1 calc R U
H24C H -0.291780 0.495489 -0.051907 0.117 Uiso 1 1 calc R U
C25 C 0.4417(3) 0.1652(3) 0.2207(2) 0.0302(7) Uani 1 1 d . .
C26 C 0.3332(4) 0.1220(3) 0.2551(2) 0.0391(8) Uani 1 1 d . .
H26 H 0.339251 0.131017 0.312669 0.047 Uiso 1 1 calc R U
C27 C 0.2147(4) 0.0653(3) 0.2058(3) 0.0531(11) Uani 1 1 d . .
H27 H 0.141697 0.036680 0.230945 0.064 Uiso 1 1 calc R U
C28 C 0.2008(5) 0.0497(4) 0.1230(3) 0.0635(13) Uani 1 1 d . .
H28 H 0.118674 0.011212 0.091356 0.076 Uiso 1 1 calc R U
C29 C 0.3072(5) 0.0904(4) 0.0844(3) 0.0560(11) Uani 1 1 d . .
C30 C 0.4259(4) 0.1475(3) 0.1350(2) 0.0381(8) Uani 1 1 d . .
C31 C 0.3048(7) 0.0769(5) -0.0024(3) 0.0770(16) Uani 1 1 d . .
H31 H 0.224678 0.039826 -0.037128 0.092 Uiso 1 1 calc R U
C32 C 0.4124(7) 0.1152(5) -0.0359(3) 0.0776(16) Uani 1 1 d . .
H32 H 0.406631 0.103914 -0.093515 0.093 Uiso 1 1 calc R U
C33 C 0.5368(4) 0.1898(3) 0.0981(2) 0.0399(8) Uani 1 1 d . .
C34 C 0.5364(6) 0.1729(4) 0.0132(2) 0.0585(12) Uani 1 1 d . .
C35 C 0.6539(7) 0.2124(5) -0.0165(3) 0.0757(16) Uani 1 1 d . .
H35 H 0.657291 0.201519 -0.073355 0.091 Uiso 1 1 calc R U
C36 C 0.7644(6) 0.2668(4) 0.0367(3) 0.0671(14) Uani 1 1 d . .
H36 H 0.845436 0.293246 0.016899 0.080 Uiso 1 1 calc R U
C37 C 0.7580(4) 0.2835(3) 0.1203(2) 0.0444(9) Uani 1 1 d . .
H37 H 0.834987 0.322289 0.156611 0.053 Uiso 1 1 calc R U
C38 C 0.7350(3) 0.1194(3) 0.2875(2) 0.0287(7) Uani 1 1 d . .
C39 C 0.8115(4) 0.0482(3) 0.2371(2) 0.0362(8) Uani 1 1 d . .
H39 H 0.813919 0.059856 0.182881 0.043 Uiso 1 1 calc R U
C40 C 0.8848(4) -0.0399(3) 0.2647(3) 0.0461(10) Uani 1 1 d . .
H40 H 0.936442 -0.086297 0.228805 0.055 Uiso 1 1 calc R U
C41 C 0.8841(4) -0.0614(3) 0.3425(3) 0.0477(10) Uani 1 1 d . .
H41 H 0.937943 -0.120096 0.360320 0.057 Uiso 1 1 calc R U
C42 C 0.8039(4) 0.0036(3) 0.3951(3) 0.0427(9) Uani 1 1 d . .
C43 C 0.7316(4) 0.0928(3) 0.3655(2) 0.0316(7) Uani 1 1 d . .
C44 C 0.7874(5) -0.0141(4) 0.4761(3) 0.0562(11) Uani 1 1 d . .
H44 H 0.835707 -0.073224 0.496797 0.067 Uiso 1 1 calc R U
C45 C 0.7061(5) 0.0503(4) 0.5239(3) 0.0578(12) Uani 1 1 d . .
H45 H 0.698029 0.035027 0.576599 0.069 Uiso 1 1 calc R U
C46 C 0.6487(4) 0.1615(3) 0.4176(2) 0.0315(7) Uani 1 1 d . .
C47 C 0.6321(4) 0.1408(3) 0.4961(2) 0.0427(9) Uani 1 1 d . .
C48 C 0.5476(5) 0.2122(4) 0.5415(2) 0.0520(10) Uani 1 1 d . .
H48 H 0.533300 0.200763 0.594341 0.062 Uiso 1 1 calc R U
C49 C 0.4856(4) 0.2987(4) 0.5098(2) 0.0494(10) Uani 1 1 d . .
H49 H 0.427687 0.347169 0.540433 0.059 Uiso 1 1 calc R U
C50 C 0.5074(4) 0.3155(3) 0.4324(2) 0.0379(8) Uani 1 1 d . .
H50 H 0.464485 0.376195 0.411270 0.045 Uiso 1 1 calc R U

loop_
_atom_site_aniso_label
_atom_site_aniso_U_11
_atom_site_aniso_U_22
_atom_site_aniso_U_33
_atom_site_aniso_U_23
_atom_site_aniso_U_13
_atom_site_aniso_U_12
Ir1 0.02227(8) 0.02351(8) 0.02560(8) 0.00108(5) 0.00370(5) -0.00219(5)
O1 0.0359(14) 0.0348(14) 0.089(2) 0.0164(14) 0.0054(14) 0.0079(11)
O2 0.0251(12) 0.0398(14) 0.0622(17) 0.0169(12) -0.0033(11) -0.0070(10)
N1 0.0227(13) 0.0265(13) 0.0294(13) 0.0021(11) 0.0020(10) -0.0016(10)
N2 0.0217(13) 0.0280(13) 0.0349(14) 0.0024(11) 0.0013(11) -0.0019(10)
N3 0.0224(13) 0.0355(15) 0.0384(15) 0.0069(12) 0.0041(11) 0.0012(11)
N4 0.0407(16) 0.0302(14) 0.0258(13) 0.0034(11) 0.0055(12) -0.0045(12)
N5 0.0269(13) 0.0331(14) 0.0234(13) 0.0022(11) 0.0039(10) -0.0040(11)
C1 0.0252(16) 0.0284(16) 0.0277(15) 0.0021(12) 0.0066(12) -0.0023(12)
C2 0.0280(17) 0.0319(17) 0.0322(17) 0.0030(13) 0.0025(13) -0.0039(13)
C3 0.0265(16) 0.0311(16) 0.0254(15) 0.0035(13) 0.0012(12) -0.0046(13)
C4 0.0357(18) 0.0287(16) 0.0322(17) 0.0039(13) 0.0008(14) -0.0014(14)
C5 0.045(2) 0.0288(17) 0.043(2) 0.0009(15) -0.0062(16) -0.0069(15)
C6 0.036(2) 0.042(2) 0.051(2) 0.0039(17) -0.0139(17) -0.0136(16)
C7 0.0314(18) 0.0380(19) 0.049(2) 0.0073(16) -0.0015(15) -0.0020(15)
C8 0.0299(16) 0.0248(15) 0.0273(15) 0.0039(12) 0.0042(13) -0.0006(12)
C9 0.0229(15) 0.0287(16) 0.0269(15) 0.0013(12) 0.0050(12) 0.0002(12)
C10 0.0265(16) 0.0299(16) 0.0240(15) 0.0009(12) 0.0049(12) -0.0010(12)
C11 0.0282(16) 0.0287(16) 0.0240(15) 0.0009(12) 0.0066(12) 0.0011(13)
C12 0.0240(16) 0.0317(16) 0.0295(16) 0.0050(13) 0.0022(12) -0.0031(13)
C13 0.0276(16) 0.0277(16) 0.0339(17) 0.0039(13) 0.0024(13) -0.0042(13)
C14 0.0267(16) 0.0325(17) 0.0282(16) 0.0010(13) 0.0047(13) -0.0032(13)
C15 0.0333(18) 0.0336(17) 0.0312(17) 0.0061(14) 0.0043(13) -0.0080(14)
C16 0.0390(19) 0.0285(17) 0.0312(17) 0.0060(13) 0.0043(14) 0.0027(14)
C17 0.0302(17) 0.0297(16) 0.0275(16) 0.0017(13) 0.0063(13) 0.0005(13)
C18 0.0300(17) 0.0325(18) 0.0424(19) 0.0043(15) 0.0087(14) 0.0041(14)
C19 0.0283(17) 0.0361(18) 0.0331(17) 0.0070(14) 0.0038(13) 0.0005(14)
C20 0.0282(17) 0.0321(18) 0.051(2) 0.0043(15) 0.0024(15) 0.0043(14)
C21 0.0221(16) 0.0424(19) 0.0435(19) 0.0097(16) 0.0074(14) 0.0048(14)
C22 0.035(2) 0.061(2) 0.041(2) 0.0117(18) 0.0066(16) 0.0045(17)
C23 0.038(2) 0.087(3) 0.045(2) 0.014(2) -0.0004(17) 0.006(2)
C24 0.059(3) 0.123(5) 0.048(3) 0.013(3) -0.007(2) 0.002(3)
C25 0.0239(16) 0.0240(15) 0.0411(18) 0.0026(13) 0.0025(13) -0.0012(12)
C26 0.0334(19) 0.0305(17) 0.054(2) 0.0063(16) 0.0090(16) -0.0015(14)
C27 0.034(2) 0.039(2) 0.084(3) 0.004(2) 0.010(2) -0.0137(17)
C28 0.043(2) 0.053(3) 0.083(4) -0.003(2) -0.014(2) -0.020(2)
C29 0.052(3) 0.051(2) 0.056(3) -0.001(2) -0.014(2) -0.013(2)
C30 0.0364(19) 0.0313(17) 0.042(2) 0.0004(15) -0.0032(15) -0.0066(14)
C31 0.088(4) 0.080(4) 0.048(3) -0.003(2) -0.026(3) -0.029(3)
C32 0.107(5) 0.082(4) 0.034(2) 0.001(2) -0.014(3) -0.025(3)
C33 0.047(2) 0.0368(19) 0.0338(18) 0.0055(15) 0.0006(16) -0.0037(16)
C34 0.085(3) 0.055(3) 0.031(2) 0.0017(18) -0.001(2) -0.013(2)
C35 0.117(5) 0.079(4) 0.031(2) 0.006(2) 0.019(3) -0.023(3)
C36 0.093(4) 0.068(3) 0.045(2) 0.004(2) 0.029(2) -0.026(3)
C37 0.051(2) 0.046(2) 0.038(2) 0.0039(16) 0.0162(17) -0.0123(18)
C38 0.0216(15) 0.0237(15) 0.0394(18) 0.0021(13) 0.0027(13) -0.0058(12)
C39 0.0323(18) 0.0273(16) 0.048(2) -0.0015(15) 0.0117(15) -0.0033(14)
C40 0.0336(19) 0.0261(17) 0.078(3) -0.0012(18) 0.0167(19) -0.0024(14)
C41 0.037(2) 0.0255(18) 0.079(3) 0.0109(18) 0.0005(19) 0.0021(15)
C42 0.0372(19) 0.0315(18) 0.058(2) 0.0130(17) -0.0044(17) -0.0074(15)
C43 0.0288(17) 0.0248(16) 0.0398(18) 0.0054(14) 0.0000(14) -0.0069(13)
C44 0.062(3) 0.045(2) 0.062(3) 0.026(2) -0.006(2) -0.003(2)
C45 0.071(3) 0.061(3) 0.044(2) 0.024(2) -0.001(2) -0.012(2)
C46 0.0296(17) 0.0334(17) 0.0308(16) 0.0056(14) 0.0013(13) -0.0087(13)
C47 0.045(2) 0.047(2) 0.0352(19) 0.0100(16) 0.0013(16) -0.0115(17)
C48 0.056(3) 0.072(3) 0.0309(19) 0.0107(19) 0.0135(17) -0.009(2)
C49 0.045(2) 0.068(3) 0.035(2) -0.0008(19) 0.0169(17) 0.002(2)
C50 0.0324(18) 0.048(2) 0.0332(18) 0.0026(15) 0.0075(14) 0.0043(15)

loop_
_atom_type_symbol
_atom_type_description
_atom_type_scat_dispersion_real
_atom_type_scat_dispersion_imag
_atom_type_scat_source
C C 0.0181 0.0091 'International Tables Vol C Tables 4.2.6.8 and 6.1.1.4'
H H 0.0000 0.0000 'International Tables Vol C Tables 4.2.6.8 and 6.1.1.4'
N N 0.0311 0.0180 'International Tables Vol C Tables 4.2.6.8 and 6.1.1.4'
O O 0.0492 0.0322 'International Tables Vol C Tables 4.2.6.8 and 6.1.1.4'
Ir Ir -4.7710 6.5667 'International Tables Vol C Tables 4.2.6.8 and 6.1.1.4'

loop_
_geom_angle_atom_site_label_1
_geom_angle_atom_site_label_2
_geom_angle_atom_site_label_3
_geom_angle
N4 Ir1 C1 95.44(12)
N4 Ir1 N5 170.78(10)
C1 Ir1 N5 92.89(11)
N4 Ir1 C25 80.90(12)
C1 Ir1 C25 169.42(12)
N5 Ir1 C25 91.56(12)
N4 Ir1 C38 94.12(12)
C1 Ir1 C38 100.96(12)
N5 Ir1 C38 80.40(12)
C25 Ir1 C38 89.24(12)
N4 Ir1 C8 91.53(12)
C1 Ir1 C8 77.29(12)
N5 Ir1 C8 94.14(11)
C25 Ir1 C8 92.83(12)
C38 Ir1 C8 174.22(12)
C1 N1 C3 109.7(3)
C1 N1 C9 115.1(2)
C3 N1 C9 135.1(3)
C1 N2 C2 111.1(3)
C1 N2 C20 125.2(3)
C2 N2 C20 123.6(3)
C19 N3 C18 124.5(3)
C19 N3 C21 118.0(3)
C18 N3 C21 117.4(3)
C37 N4 C33 119.0(3)
C37 N4 Ir1 126.7(2)
C33 N4 Ir1 114.3(2)
C50 N5 C46 119.1(3)
C50 N5 Ir1 126.3(2)
C46 N5 Ir1 114.6(2)
N2 C1 N1 106.0(3)
N2 C1 Ir1 136.6(2)
N1 C1 Ir1 116.8(2)
C7 C2 N2 129.8(3)
C7 C2 C3 122.8(3)
N2 C2 C3 107.3(3)
C2 C3 C4 118.8(3)
C2 C3 N1 105.6(3)
C4 C3 N1 135.4(3)
C5 C4 C3 117.7(3)
C4 C5 C6 122.3(3)
C7 C6 C5 120.5(3)
C6 C7 C2 117.7(3)
C9 C8 C13 117.1(3)
C9 C8 Ir1 116.7(2)
C13 C8 Ir1 126.2(2)
C8 C9 C10 122.6(3)
C8 C9 N1 112.7(3)
C10 C9 N1 124.4(3)
C14 C10 C9 127.1(3)
C14 C10 C11 116.1(3)
C9 C10 C11 116.6(3)
C17 C11 C12 119.8(3)
C17 C11 C10 120.2(3)
C12 C11 C10 119.9(3)
C13 C12 C11 119.6(3)
C13 C12 C19 119.4(3)
C11 C12 C19 120.7(3)
C12 C13 C8 122.8(3)
C15 C14 C10 122.4(3)
C14 C15 C16 121.1(3)
C17 C16 C15 119.1(3)
C16 C17 C11 120.9(3)
C16 C17 C18 118.9(3)
C11 C17 C18 120.2(3)
O1 C18 N3 120.3(3)
O1 C18 C17 122.3(3)
N3 C18 C17 117.4(3)
O2 C19 N3 119.8(3)
O2 C19 C12 123.1(3)
N3 C19 C12 117.1(3)
N3 C21 C22 113.6(3)
C21 C22 C23 111.8(3)
C24 C23 C22 112.8(4)
C26 C25 C30 116.4(3)
C26 C25 Ir1 132.2(3)
C30 C25 Ir1 111.3(2)
C25 C26 C27 120.6(4)
C28 C27 C26 122.1(4)
C27 C28 C29 120.1(4)
C28 C29 C30 117.0(4)
C28 C29 C31 124.8(4)
C30 C29 C31 118.2(4)
C25 C30 C29 123.7(4)
C25 C30 C33 117.5(3)
C29 C30 C33 118.7(4)
C32 C31 C29 122.0(4)
C31 C32 C34 121.7(4)
N4 C33 C34 121.5(4)
N4 C33 C30 115.8(3)
C34 C33 C30 122.7(4)
C35 C34 C33 118.2(4)
C35 C34 C32 125.3(4)
C33 C34 C32 116.5(4)
C36 C35 C34 119.6(4)
C35 C36 C37 119.9(4)
N4 C37 C36 121.8(4)
C39 C38 C43 115.3(3)
C39 C38 Ir1 132.6(3)
C43 C38 Ir1 112.1(2)
C38 C39 C40 121.4(4)
C41 C40 C39 121.9(4)
C40 C41 C42 119.7(3)
C41 C42 C43 117.0(4)
C41 C42 C44 125.2(4)
C43 C42 C44 117.8(4)
C38 C43 C42 124.5(3)
C38 C43 C46 116.7(3)
C42 C43 C46 118.7(3)
C45 C44 C42 122.7(4)
C44 C45 C47 121.0(4)
N5 C46 C47 121.8(3)
N5 C46 C43 116.1(3)
C47 C46 C43 122.1(3)
C48 C47 C46 117.5(4)
C48 C47 C45 124.8(4)
C46 C47 C45 117.6(4)
C49 C48 C47 119.9(4)
C48 C49 C50 119.9(4)
N5 C50 C49 121.9(4)

loop_
_geom_bond_atom_site_label_1
_geom_bond_atom_site_label_2
_geom_bond_distance
Ir1 N4 2.052(3)
Ir1 C1 2.052(3)
Ir1 N5 2.060(3)
Ir1 C25 2.066(3)
Ir1 C38 2.074(3)
Ir1 C8 2.093(3)
O1 C18 1.216(4)
O2 C19 1.214(4)
N1 C1 1.388(4)
N1 C3 1.407(4)
N1 C9 1.445(4)
N2 C1 1.350(4)
N2 C2 1.384(4)
N2 C20 1.462(4)
N3 C19 1.391(4)
N3 C18 1.396(5)
N3 C21 1.474(4)
N4 C37 1.332(5)
N4 C33 1.369(5)
N5 C50 1.333(4)
N5 C46 1.365(4)
C2 C7 1.381(5)
C2 C3 1.396(5)
C3 C4 1.398(5)
C4 C5 1.381(5)
C5 C6 1.391(6)
C6 C7 1.366(5)
C8 C9 1.394(4)
C8 C13 1.399(5)
C9 C10 1.427(4)
C10 C14 1.420(5)
C10 C11 1.434(4)
C11 C17 1.415(5)
C11 C12 1.415(5)
C12 C13 1.374(5)
C12 C19 1.474(5)
C14 C15 1.359(5)
C15 C16 1.399(5)
C16 C17 1.376(5)
C17 C18 1.477(5)
C21 C22 1.508(5)
C22 C23 1.515(5)
C23 C24 1.502(6)
C25 C26 1.387(5)
C25 C30 1.409(5)
C26 C27 1.400(6)
C27 C28 1.363(7)
C28 C29 1.399(7)
C29 C30 1.413(5)
C29 C31 1.440(7)
C30 C33 1.424(5)
C31 C32 1.344(8)
C32 C34 1.441(7)
C33 C34 1.408(5)
C34 C35 1.391(7)
C35 C36 1.366(8)
C36 C37 1.398(6)
C38 C39 1.395(5)
C38 C43 1.409(5)
C39 C40 1.399(5)
C40 C41 1.377(6)
C41 C42 1.400(6)
C42 C43 1.419(5)
C42 C44 1.445(6)
C43 C46 1.433(5)
C44 C45 1.354(7)
C45 C47 1.427(6)
C46 C47 1.415(5)
C47 C48 1.397(6)
C48 C49 1.368(6)
C49 C50 1.394(5)
